data_4318827
loop_
_publ_author_name
'Guo Dong'
'Pang Ke-liang'
'Duan Chun-ying'
'He Cheng'
'Meng Qing-jin'

_publ_contact_author_address
;
Coordination Chemistry Institute
The State Key Laboratory of Coordinaiton Chemistry
Nanjing University , Nanjing 210093
P. R. China
;
_publ_contact_author_email duancy@nju.edu.cn
_publ_contact_author_fax '00 86 25 331 4502'
_publ_contact_author_name 'Dr. Duan Chun-ying'
_publ_contact_author_phone '00 86 25 359 7006'
_publ_section_title
;
 Design and Crystal Structures of Triple Helicates with Crystallographic
 Idealized D3 Symmetry: The Role of Side Chain Effect on Crystal Packing
;
_journal_name_full 'Inorganic Chemistry'
_journal_page_first 5978
_journal_page_last 5985
_journal_paper_doi 10.1021/ic0203623
_journal_volume 41
_journal_year 2002
_chemical_formula_sum 'C42 H42 B4 F16 N12 Ni2'
_chemical_formula_weight 1179.54
_chemical_name_systematic
;
  ?
;
_space_group_IT_number 205
_symmetry_cell_setting cubic
_symmetry_space_group_name_Hall '-P 2ac 2ab 3'
_symmetry_space_group_name_H-M 'P a -3'
_atom_sites_solution_hydrogens geom
_atom_sites_solution_primary direct
_atom_sites_solution_secondary difmap
_audit_creation_method SHELXL-97
_cell_angle_alpha 90.00
_cell_angle_beta 90.00
_cell_angle_gamma 90.00
_cell_formula_units_Z 8
_cell_length_a 21.980(3)
_cell_length_b 21.980(3)
_cell_length_c 21.980(3)
_cell_measurement_temperature 293(2)
_cell_volume 10619(3)
_computing_cell_refinement 'HKL Scalepack (Otwinowski & Minor, 1997)'
_computing_data_collection 'KappaCCD (Nonius B. V., 1998)'
_computing_data_reduction 'HKL Denzo (Otwinowski & Minor, 1997) & maXus (Mackay et al., 1998)'
_computing_molecular_graphics 'Bruker SHELXTL V5.1 (Sheldrick, 1998)'
_computing_publication_material 'SHELXL-97 (Sheldrick, 1997)'
_computing_structure_refinement 'SHELXL-97 (Sheldrick, 1997)'
_computing_structure_solution 'SHELXS-97 (Sheldrick, 1997)'
_diffrn_ambient_temperature 293(2)
_diffrn_measured_fraction_theta_full 0.748
_diffrn_measured_fraction_theta_max 0.748
_diffrn_measurement_device_type 'NONIUS KappaCCD'
_diffrn_measurement_method CCD
_diffrn_radiation_monochromator graphite
_diffrn_radiation_source 'fine-focus sealed tube'
_diffrn_radiation_type MoK\a
_diffrn_radiation_wavelength 0.71073
_diffrn_reflns_av_R_equivalents 0.1676
_diffrn_reflns_av_sigmaI/netI 0.0525
_diffrn_reflns_limit_h_max 26
_diffrn_reflns_limit_h_min -19
_diffrn_reflns_limit_k_max 26
_diffrn_reflns_limit_k_min -26
_diffrn_reflns_limit_l_max 26
_diffrn_reflns_limit_l_min -26
_diffrn_reflns_number 73910
_diffrn_reflns_theta_full 24.99
_diffrn_reflns_theta_max 24.99
_diffrn_reflns_theta_min 3.47
_exptl_absorpt_coefficient_mu 0.809
_exptl_absorpt_correction_type none
_exptl_crystal_colour orange
_exptl_crystal_density_diffrn 1.476
_exptl_crystal_density_method 'not measured'
_exptl_crystal_description block
_exptl_crystal_F_000 4784
_exptl_crystal_size_max 0.25
_exptl_crystal_size_mid 0.25
_exptl_crystal_size_min 0.25
_refine_diff_density_max 0.421
_refine_diff_density_min -0.385
_refine_diff_density_rms 0.075
_refine_ls_extinction_coef 0.0055(10)
_refine_ls_extinction_expression Fc^*^=kFc[1+0.001xFc^2^\l^3^/sin(2\q)]^-1/4^
_refine_ls_extinction_method SHELXL
_refine_ls_goodness_of_fit_ref 1.028
_refine_ls_hydrogen_treatment mixed
_refine_ls_matrix_type full
_refine_ls_number_parameters 279
_refine_ls_number_reflns 2338
_refine_ls_number_restraints 84
_refine_ls_restrained_S_all 1.068
_refine_ls_R_factor_all 0.1203
_refine_ls_R_factor_gt 0.0771
_refine_ls_shift/su_max 0.000
_refine_ls_shift/su_mean 0.000
_refine_ls_structure_factor_coef Fsqd
_refine_ls_weighting_details 'calc w=1/[\s^2^(Fo^2^)+(0.1228P)^2^+19.2753P] where P=(Fo^2^+2Fc^2^)/3'
_refine_ls_weighting_scheme calc
_refine_ls_wR_factor_gt 0.1942
_refine_ls_wR_factor_ref 0.2210
_reflns_number_gt 1512
_reflns_number_total 2338
_reflns_threshold_expression >2sigma(I)
_cod_data_source_file ic0203623_09.cif
_cod_data_source_block complex_9
_cod_depositor_comments
;
The following automatic conversions were performed:

'_symmetry_cell_setting' value 'Cubic' changed to 'cubic' according
to the built-in table from CIF Core dictionary named 'cif_core.dic'
version 2.4.1 from 2010-06-29.

Automatic conversion script
Id: cif_fix_values 1646 2011-03-28 12:23:43Z adriana 
;
_cod_original_cell_volume 10619(2)
_cod_database_code 4318827

loop_
_symmetry_equiv_pos_as_xyz
'x, y, z'
'-x+1/2, -y, z+1/2'
'-x, y+1/2, -z+1/2'
'x+1/2, -y+1/2, -z'
'z, x, y'
'z+1/2, -x+1/2, -y'
'-z+1/2, -x, y+1/2'
'-z, x+1/2, -y+1/2'
'y, z, x'
'-y, z+1/2, -x+1/2'
'y+1/2, -z+1/2, -x'
'-y+1/2, -z, x+1/2'
'-x, -y, -z'
'x-1/2, y, -z-1/2'
'x, -y-1/2, z-1/2'
'-x-1/2, y-1/2, z'
'-z, -x, -y'
'-z-1/2, x-1/2, y'
'z-1/2, x, -y-1/2'
'z, -x-1/2, y-1/2'
'-y, -z, -x'
'y, -z-1/2, x-1/2'
'-y-1/2, z-1/2, x'
'y-1/2, z, -x-1/2'

loop_
_atom_site_label
_atom_site_type_symbol
_atom_site_fract_x
_atom_site_fract_y
_atom_site_fract_z
_atom_site_U_iso_or_equiv
_atom_site_adp_type
_atom_site_occupancy
_atom_site_symmetry_multiplicity
_atom_site_calc_flag
_atom_site_refinement_flags
_atom_site_disorder_assembly
_atom_site_disorder_group
Ni1 Ni -0.10195(4) 0.60195(4) 0.39805(4) 0.0525(6) Uani 1 3 d S . .
Ni2 Ni -0.19856(4) 0.69856(4) 0.30144(4) 0.0576(7) Uani 1 3 d S . .
N1 N -0.0699(3) 0.5212(3) 0.3633(3) 0.0608(16) Uani 1 1 d . . .
N2 N -0.1751(2) 0.5717(3) 0.3456(3) 0.0567(15) Uani 1 1 d . . .
N3 N -0.2219(3) 0.6128(2) 0.3341(3) 0.0562(16) Uani 1 1 d . . .
N4 N -0.2888(3) 0.7089(3) 0.3253(3) 0.0660(17) Uani 1 1 d . . .
C1 C -0.0160(3) 0.4951(4) 0.3734(4) 0.070(2) Uani 1 1 d . . .
H1A H 0.0109 0.5139 0.4002 0.084 Uiso 1 1 calc R . .
C2 C 0.0016(4) 0.4421(4) 0.3463(4) 0.084(3) Uani 1 1 d . . .
H2A H 0.0392 0.4251 0.3558 0.100 Uiso 1 1 calc R . .
C3 C -0.0358(4) 0.4136(4) 0.3051(4) 0.080(2) Uani 1 1 d . . .
H3A H -0.0241 0.3776 0.2862 0.097 Uiso 1 1 calc R . .
C4 C -0.0914(4) 0.4405(3) 0.2929(4) 0.074(2) Uani 1 1 d . . .
H4A H -0.1177 0.4230 0.2647 0.089 Uiso 1 1 calc R . .
C5 C -0.1077(3) 0.4933(3) 0.3225(3) 0.0586(19) Uani 1 1 d . . .
C6 C -0.1661(3) 0.5245(3) 0.3110(3) 0.060(2) Uani 1 1 d . . .
C7 C -0.2080(4) 0.5040(4) 0.2635(4) 0.085(3) Uani 1 1 d . . .
H7A H -0.2392 0.5340 0.2576 0.128 Uiso 1 1 calc R . .
H7B H -0.2263 0.4662 0.2755 0.128 Uiso 1 1 calc R . .
H7C H -0.1860 0.4983 0.2261 0.128 Uiso 1 1 calc R . .
C8 C -0.2939(4) 0.5521(4) 0.3955(4) 0.090(3) Uani 1 1 d . . .
H8A H -0.2616 0.5227 0.3962 0.135 Uiso 1 1 calc R . .
H8B H -0.3292 0.5345 0.3769 0.135 Uiso 1 1 calc R . .
H8C H -0.3035 0.5643 0.4363 0.135 Uiso 1 1 calc R . .
C9 C -0.2743(3) 0.6064(3) 0.3598(4) 0.064(2) Uani 1 1 d . . .
C10 C -0.3138(3) 0.6599(4) 0.3526(3) 0.065(2) Uani 1 1 d . . .
C11 C -0.3729(4) 0.6610(4) 0.3745(4) 0.084(3) Uani 1 1 d . . .
H11A H -0.3895 0.6268 0.3932 0.101 Uiso 1 1 calc R . .
C12 C -0.4074(4) 0.7144(5) 0.3682(5) 0.101(3) Uani 1 1 d . . .
H12A H -0.4469 0.7169 0.3831 0.122 Uiso 1 1 calc R . .
C13 C -0.3812(4) 0.7617(5) 0.3398(5) 0.096(3) Uani 1 1 d . . .
H13A H -0.4032 0.7975 0.3345 0.115 Uiso 1 1 calc R . .
C14 C -0.3227(4) 0.7585(4) 0.3184(4) 0.082(2) Uani 1 1 d . . .
H14A H -0.3063 0.7920 0.2984 0.098 Uiso 1 1 calc R . .
B1 B 0.0741(6) 0.2753(7) 0.3894(7) 0.100(4) Uani 1 1 d U . .
F1 F 0.1377(4) 0.2717(4) 0.3932(4) 0.185(3) Uani 1 1 d U A .
F2 F 0.0440(8) 0.2399(12) 0.4282(8) 0.149(8) Uani 0.58(3) 1 d PU A 1
F3 F 0.0709(10) 0.2659(13) 0.3341(6) 0.175(9) Uani 0.58(3) 1 d PU A 1
F4 F 0.0641(11) 0.3309(10) 0.4137(11) 0.214(9) Uani 0.58(3) 1 d PU A 1
F4' F 0.0909(14) 0.3100(14) 0.4285(12) 0.167(7) Uani 0.42(3) 1 d PU A 2
F2' F 0.0595(11) 0.2183(10) 0.3972(19) 0.166(14) Uani 0.42(3) 1 d P A 2
F3' F 0.0371(16) 0.3016(10) 0.3512(18) 0.206(17) Uani 0.42(3) 1 d P A 2
B2 B -0.1472(9) 0.3528(9) 0.1472(9) 0.127(7) Uani 1 3 d SU . .
F5 F -0.1653(9) 0.4106(8) 0.1459(9) 0.134(6) Uani 0.50 1 d PU B 1
F6 F -0.1791(13) 0.3209(13) 0.1791(13) 0.235(13) Uani 0.50 3 d SPU B 1
F5' F -0.1940(9) 0.3798(10) 0.1770(10) 0.172(8) Uani 0.50 1 d PU B 2
F6' F -0.143(2) 0.376(2) 0.086(3) 0.135(11) Uani 0.17 1 d PU B 2

loop_
_atom_site_aniso_label
_atom_site_aniso_U_11
_atom_site_aniso_U_22
_atom_site_aniso_U_33
_atom_site_aniso_U_23
_atom_site_aniso_U_13
_atom_site_aniso_U_12
Ni1 0.0525(6) 0.0525(6) 0.0525(6) 0.0017(4) -0.0017(4) 0.0017(4)
Ni2 0.0576(7) 0.0576(7) 0.0576(7) 0.0043(4) -0.0043(4) 0.0043(4)
N1 0.060(4) 0.060(4) 0.062(4) 0.002(3) 0.000(3) 0.001(3)
N2 0.051(4) 0.054(4) 0.066(4) 0.006(3) -0.001(3) 0.006(3)
N3 0.048(4) 0.058(4) 0.063(4) -0.007(3) -0.008(3) 0.011(3)
N4 0.063(4) 0.063(5) 0.073(4) 0.001(3) -0.007(3) 0.012(3)
C1 0.055(5) 0.065(5) 0.088(6) 0.006(4) -0.002(4) 0.012(4)
C2 0.074(6) 0.069(6) 0.108(7) 0.010(5) 0.016(5) 0.019(5)
C3 0.080(7) 0.055(5) 0.106(7) -0.010(5) 0.015(5) -0.001(5)
C4 0.075(6) 0.053(5) 0.094(7) -0.014(4) -0.005(4) 0.003(4)
C5 0.055(5) 0.049(5) 0.072(5) -0.003(4) -0.001(4) 0.005(4)
C6 0.063(5) 0.051(5) 0.067(5) -0.002(4) 0.002(4) -0.004(4)
C7 0.080(6) 0.075(6) 0.102(7) -0.018(5) -0.030(5) -0.006(4)
C8 0.069(6) 0.086(7) 0.115(8) 0.028(5) 0.019(5) -0.003(5)
C9 0.048(5) 0.064(5) 0.080(6) -0.001(4) -0.002(4) 0.002(4)
C10 0.051(5) 0.078(6) 0.066(5) -0.010(4) -0.006(4) 0.009(4)
C11 0.066(6) 0.092(7) 0.096(7) 0.003(5) 0.000(5) 0.010(5)
C12 0.062(6) 0.118(9) 0.124(9) -0.019(7) 0.008(6) 0.014(6)
C13 0.058(7) 0.091(8) 0.139(9) -0.007(7) -0.007(5) 0.025(5)
C14 0.069(6) 0.078(6) 0.098(7) 0.000(5) -0.012(5) 0.019(5)
B1 0.083(7) 0.118(9) 0.100(9) -0.047(7) -0.023(7) 0.037(7)
F1 0.132(6) 0.180(7) 0.244(9) -0.017(6) -0.019(6) 0.014(5)
F2 0.098(11) 0.23(2) 0.119(12) 0.076(12) -0.005(8) -0.026(11)
F3 0.233(18) 0.23(2) 0.062(9) -0.037(10) -0.012(9) -0.041(16)
F4 0.204(16) 0.216(16) 0.223(17) -0.072(13) -0.026(13) 0.146(13)
F4' 0.146(13) 0.170(14) 0.187(13) -0.069(11) -0.059(11) 0.035(11)
F2' 0.102(14) 0.079(12) 0.32(4) -0.034(17) 0.044(18) -0.002(9)
F3' 0.26(3) 0.101(15) 0.26(3) 0.031(16) -0.20(3) 0.014(15)
B2 0.127(7) 0.127(7) 0.127(7) 0.000(9) 0.000(9) 0.000(9)
F5 0.137(14) 0.097(11) 0.169(15) -0.021(9) -0.049(12) 0.033(11)
F6 0.235(13) 0.235(13) 0.235(13) 0.012(14) 0.012(14) -0.012(14)
F5' 0.159(14) 0.167(17) 0.191(15) -0.073(13) 0.006(11) 0.061(12)
F6' 0.144(18) 0.125(19) 0.136(18) 0.012(18) -0.003(16) -0.005(19)

loop_
_atom_type_symbol
_atom_type_description
_atom_type_scat_dispersion_real
_atom_type_scat_dispersion_imag
_atom_type_scat_source
C C 0.0033 0.0016 'International Tables Vol C Tables 4.2.6.8 and 6.1.1.4'
H H 0.0000 0.0000 'International Tables Vol C Tables 4.2.6.8 and 6.1.1.4'
B B 0.0013 0.0007 'International Tables Vol C Tables 4.2.6.8 and 6.1.1.4'
N N 0.0061 0.0033 'International Tables Vol C Tables 4.2.6.8 and 6.1.1.4'
F F 0.0171 0.0103 'International Tables Vol C Tables 4.2.6.8 and 6.1.1.4'
Ni Ni 0.3393 1.1124 'International Tables Vol C Tables 4.2.6.8 and 6.1.1.4'

loop_
_geom_angle_atom_site_label_1
_geom_angle_atom_site_label_2
_geom_angle_atom_site_label_3
_geom_angle
_geom_angle_site_symmetry_1
_geom_angle_site_symmetry_3
_geom_angle_publ_flag
N1 Ni1 N1 98.7(2) 12_565 6_456 ?
N1 Ni1 N1 98.7(2) 12_565 . ?
N1 Ni1 N1 98.7(2) 6_456 . ?
N1 Ni1 N2 166.5(2) 12_565 . ?
N1 Ni1 N2 94.7(2) 6_456 . ?
N1 Ni1 N2 77.5(2) . . ?
N1 Ni1 N2 94.7(2) 12_565 6_456 ?
N1 Ni1 N2 77.5(2) 6_456 6_456 ?
N1 Ni1 N2 166.5(2) . 6_456 ?
N2 Ni1 N2 89.8(2) . 6_456 ?
N1 Ni1 N2 77.5(2) 12_565 12_565 ?
N1 Ni1 N2 166.5(2) 6_456 12_565 ?
N1 Ni1 N2 94.7(2) . 12_565 ?
N2 Ni1 N2 89.8(2) . 12_565 ?
N2 Ni1 N2 89.8(2) 6_456 12_565 ?
N4 Ni2 N4 99.5(2) 6_456 . ?
N4 Ni2 N4 99.5(2) 6_456 12_565 ?
N4 Ni2 N4 99.5(2) . 12_565 ?
N4 Ni2 N3 77.0(2) 6_456 6_456 ?
N4 Ni2 N3 94.3(2) . 6_456 ?
N4 Ni2 N3 166.2(2) 12_565 6_456 ?
N4 Ni2 N3 166.2(2) 6_456 . ?
N4 Ni2 N3 77.0(2) . . ?
N4 Ni2 N3 94.3(2) 12_565 . ?
N3 Ni2 N3 89.8(2) 6_456 . ?
N4 Ni2 N3 94.3(2) 6_456 12_565 ?
N4 Ni2 N3 166.2(2) . 12_565 ?
N4 Ni2 N3 77.0(2) 12_565 12_565 ?
N3 Ni2 N3 89.8(2) 6_456 12_565 ?
N3 Ni2 N3 89.8(2) . 12_565 ?
C1 N1 C5 117.1(7) . . ?
C1 N1 Ni1 127.8(6) . . ?
C5 N1 Ni1 115.0(5) . . ?
C6 N2 N3 121.6(6) . . ?
C6 N2 Ni1 117.3(5) . . ?
N3 N2 Ni1 117.5(4) . . ?
C9 N3 N2 120.6(6) . . ?
C9 N3 Ni2 118.0(5) . . ?
N2 N3 Ni2 118.0(4) . . ?
C14 N4 C10 118.4(7) . . ?
C14 N4 Ni2 126.9(6) . . ?
C10 N4 Ni2 114.6(5) . . ?
N1 C1 C2 123.1(8) . . ?
C1 C2 C3 120.5(9) . . ?
C2 C3 C4 117.6(8) . . ?
C5 C4 C3 119.8(8) . . ?
N1 C5 C4 122.0(7) . . ?
N1 C5 C6 115.6(6) . . ?
C4 C5 C6 122.4(7) . . ?
N2 C6 C7 124.5(7) . . ?
N2 C6 C5 113.7(6) . . ?
C7 C6 C5 121.7(7) . . ?
N3 C9 C10 113.1(7) . . ?
N3 C9 C8 125.2(7) . . ?
C10 C9 C8 121.7(7) . . ?
N4 C10 C11 121.6(7) . . ?
N4 C10 C9 116.4(7) . . ?
C11 C10 C9 122.0(8) . . ?
C10 C11 C12 119.0(9) . . ?
C13 C12 C11 117.5(9) . . ?
C12 C13 C14 121.4(9) . . ?
N4 C14 C13 122.0(9) . . ?
F4' B1 F3 146(2) . . ?
F4' B1 F2' 126(3) . . ?
F3 B1 F2' 87.4(18) . . ?
F4' B1 F3' 111.7(19) . . ?
F3 B1 F3' 53.5(15) . . ?
F2' B1 F3' 111(2) . . ?
F4' B1 F2 94(2) . . ?
F3 B1 F2 120.3(18) . . ?
F2' B1 F2 39.8(13) . . ?
F3' B1 F2 111(2) . . ?
F4' B1 F4 36.6(12) . . ?
F3 B1 F4 122.1(19) . . ?
F2' B1 F4 141(2) . . ?
F3' B1 F4 75.6(16) . . ?
F2 B1 F4 101.2(19) . . ?
F4' B1 F1 71.9(17) . . ?
F3 B1 F1 96.1(15) . . ?
F2' B1 F1 100.6(14) . . ?
F3' B1 F1 133(2) . . ?
F2 B1 F1 115.1(14) . . ?
F4 B1 F1 101.0(16) . . ?
B1 F1 F4' 48.2(10) . . ?
B1 F4' F1 59.9(15) . . ?
F6 B2 F5 112.9(19) . 11_455 ?
F6 B2 F5 112.9(19) . . ?
F5 B2 F5 106(2) 11_455 . ?
F6 B2 F5 112.9(19) . 8 ?
F5 B2 F5 106(2) 11_455 8 ?
F5 B2 F5 106(2) . 8 ?
F6 B2 F5' 62(2) . 11_455 ?
F5 B2 F5' 50.6(10) 11_455 11_455 ?
F5 B2 F5' 127.4(14) . 11_455 ?
F5 B2 F5' 124.8(13) 8 11_455 ?
F6 B2 F5' 62(2) . . ?
F5 B2 F5' 124.8(13) 11_455 . ?
F5 B2 F5' 50.6(10) . . ?
F5 B2 F5' 127.4(14) 8 . ?
F5' B2 F5' 100(3) 11_455 . ?
F6 B2 F5' 62(2) . 8 ?
F5 B2 F5' 127.4(14) 11_455 8 ?
F5 B2 F5' 124.8(13) . 8 ?
F5 B2 F5' 50.6(10) 8 8 ?
F5' B2 F5' 100(3) 11_455 8 ?
F5' B2 F5' 100(3) . 8 ?
F6 B2 F6' 141(2) . 11_455 ?
F5 B2 F6' 70(3) 11_455 11_455 ?
F5 B2 F6' 38(2) . 11_455 ?
F5 B2 F6' 103(3) 8 11_455 ?
F5' B2 F6' 110(3) 11_455 11_455 ?
F5' B2 F6' 83(2) . 11_455 ?
F5' B2 F6' 149(3) 8 11_455 ?
F6 B2 F6' 141(2) . 8 ?
F5 B2 F6' 38(2) 11_455 8 ?
F5 B2 F6' 103(3) . 8 ?
F5 B2 F6' 70(3) 8 8 ?
F5' B2 F6' 83(2) 11_455 8 ?
F5' B2 F6' 149(3) . 8 ?
F5' B2 F6' 110(3) 8 8 ?
F6' B2 F6' 66(4) 11_455 8 ?
F6 B2 F6' 141(2) . . ?
F5 B2 F6' 103(3) 11_455 . ?
F5 B2 F6' 70(3) . . ?
F5 B2 F6' 38(2) 8 . ?
F5' B2 F6' 149(3) 11_455 . ?
F5' B2 F6' 110(3) . . ?
F5' B2 F6' 83(2) 8 . ?
F6' B2 F6' 66(4) 11_455 . ?
F6' B2 F6' 66(4) 8 . ?
B2 F6' F6' 56.9(18) . 11_455 ?
B2 F6' F6' 56.9(18) . 8 ?
F6' F6' F6' 60.000(7) 11_455 8 ?

loop_
_geom_bond_atom_site_label_1
_geom_bond_atom_site_label_2
_geom_bond_distance
_geom_bond_site_symmetry_2
_geom_bond_publ_flag
Ni1 N1 2.057(6) 12_565 ?
Ni1 N1 2.057(6) 6_456 ?
Ni1 N1 2.057(6) . ?
Ni1 N2 2.088(6) . ?
Ni1 N2 2.088(6) 6_456 ?
Ni1 N2 2.088(6) 12_565 ?
Ni2 N4 2.064(6) 6_456 ?
Ni2 N4 2.064(6) . ?
Ni2 N4 2.064(6) 12_565 ?
Ni2 N3 2.081(6) 6_456 ?
Ni2 N3 2.081(6) . ?
Ni2 N3 2.081(6) 12_565 ?
N1 C1 1.336(9) . ?
N1 C5 1.368(9) . ?
N2 C6 1.301(9) . ?
N2 N3 1.392(7) . ?
N3 C9 1.290(9) . ?
N4 C14 1.328(9) . ?
N4 C10 1.351(10) . ?
C1 C2 1.364(11) . ?
C2 C3 1.373(12) . ?
C3 C4 1.384(11) . ?
C4 C5 1.378(10) . ?
C5 C6 1.477(10) . ?
C6 C7 1.464(10) . ?
C8 C9 1.491(10) . ?
C9 C10 1.471(10) . ?
C10 C11 1.385(11) . ?
C11 C12 1.405(13) . ?
C12 C13 1.344(13) . ?
C13 C14 1.370(12) . ?
B1 F4' 1.21(2) . ?
B1 F3 1.233(17) . ?
B1 F2' 1.30(3) . ?
B1 F3' 1.31(2) . ?
B1 F2 1.33(2) . ?
B1 F4 1.35(2) . ?
B1 F1 1.402(15) . ?
F1 F4' 1.54(3) . ?
B2 F6 1.22(5) . ?
B2 F5 1.33(2) 11_455 ?
B2 F5 1.33(2) . ?
B2 F5 1.33(2) 8 ?
B2 F5' 1.36(2) 11_455 ?
B2 F5' 1.36(2) . ?
B2 F5' 1.36(2) 8 ?
B2 F6' 1.43(5) 11_455 ?
B2 F6' 1.43(5) 8 ?
B2 F6' 1.43(5) . ?
F6' F6' 1.56(9) 11_455 ?
F6' F6' 1.56(9) 8 ?
